data_7033481
loop_
_publ_author_name
'Dong, Yu-Wei'
'Fan, Rui-Qing'
'Wang, Ping'
'Wei, Li-Guo'
'Wang, Xin-Ming'
'Zhang, Hui-Jie'
'Gao, Song'
'Yang, Yu-Lin'
'Wang, Yu-Lei'

_publ_section_title
;
 Synthesis and characterization of substituted Schiff-base ligands and
 their d(10) metal complexes: structure-induced luminescence tuning
 behaviors and applications in co-sensitized solar cells.
;
_journal_issue 12
_journal_name_full 'Dalton transactions (Cambridge, England : 2003)'
_journal_page_first 5306
_journal_page_last 5322
_journal_paper_doi 10.1039/c4dt03602f
_journal_volume 44
_journal_year 2015
_chemical_formula_sum 'C19 H24 Cl2 Hg N2 O'
_chemical_formula_weight 567.89
_chemical_name_systematic
; 
 ? 
;
_space_group_IT_number 14
_symmetry_cell_setting monoclinic
_symmetry_space_group_name_Hall '-P 2yn'
_symmetry_space_group_name_H-M 'P 1 21/n 1'
_atom_sites_solution_hydrogens geom
_atom_sites_solution_primary direct
_atom_sites_solution_secondary difmap
_audit_creation_method SHELXL-97
_audit_update_record
;
2014-09-24 deposited with the CCDC.
2014-12-23 downloaded from the CCDC.
;
_cell_angle_alpha 90.00
_cell_angle_beta 94.73(3)
_cell_angle_gamma 90.00
_cell_formula_units_Z 4
_cell_length_a 9.3270(19)
_cell_length_b 16.828(3)
_cell_length_c 13.927(3)
_cell_measurement_reflns_used 4997
_cell_measurement_temperature 293(2)
_cell_measurement_theta_max 27.48
_cell_measurement_theta_min 2.99
_cell_volume 2178.5(8)
_computing_cell_refinement 'Bruker SMART'
_computing_data_collection 'Bruker SMART'
_computing_data_reduction 'Bruker SAINT'
_computing_molecular_graphics SHELXP-97
_computing_publication_material SHELXTL
_computing_structure_refinement 'SHELXL-97 (Sheldrick, 1997)'
_computing_structure_solution 'SHELXS-97 (Sheldrick, 1997)'
_diffrn_ambient_temperature 293(2)
_diffrn_measured_fraction_theta_full 0.998
_diffrn_measured_fraction_theta_max 0.995
_diffrn_measurement_device_type 'Bruker Smart APEX CCD area detector'
_diffrn_measurement_method 'phi and omega scans'
_diffrn_radiation_monochromator graphite
_diffrn_radiation_source 'fine-focus sealed tube'
_diffrn_radiation_type MoK\a
_diffrn_radiation_wavelength 0.71073
_diffrn_reflns_av_R_equivalents 0.0470
_diffrn_reflns_av_sigmaI/netI 0.0473
_diffrn_reflns_limit_h_max 12
_diffrn_reflns_limit_h_min -12
_diffrn_reflns_limit_k_max 21
_diffrn_reflns_limit_k_min -21
_diffrn_reflns_limit_l_max 16
_diffrn_reflns_limit_l_min -18
_diffrn_reflns_number 4997
_diffrn_reflns_theta_full 25.00
_diffrn_reflns_theta_max 27.48
_diffrn_reflns_theta_min 2.99
_diffrn_standards_decay_% 0
_diffrn_standards_interval_count 0
_diffrn_standards_interval_time 0
_diffrn_standards_number 0
_exptl_absorpt_coefficient_mu 7.319
_exptl_absorpt_correction_T_max 0.072
_exptl_absorpt_correction_T_min 0.060
_exptl_absorpt_correction_type multi-scan
_exptl_absorpt_process_details SADABS
_exptl_crystal_colour colorless
_exptl_crystal_density_diffrn 1.732
_exptl_crystal_density_method 'not measured'
_exptl_crystal_description block
_exptl_crystal_F_000 1096
_exptl_crystal_size_max 0.43
_exptl_crystal_size_mid 0.41
_exptl_crystal_size_min 0.36
_refine_diff_density_max 0.999
_refine_diff_density_min -0.685
_refine_diff_density_rms 0.145
_refine_ls_extinction_coef 0.0004(3)
_refine_ls_extinction_expression Fc^*^=kFc[1+0.001xFc^2^\l^3^/sin(2\q)]^-1/4^
_refine_ls_extinction_method SHELXL
_refine_ls_goodness_of_fit_ref 0.827
_refine_ls_hydrogen_treatment mixed
_refine_ls_matrix_type full
_refine_ls_number_parameters 227
_refine_ls_number_reflns 4973
_refine_ls_number_restraints 0
_refine_ls_restrained_S_all 0.827
_refine_ls_R_factor_all 0.0447
_refine_ls_R_factor_gt 0.0319
_refine_ls_shift/su_max 0.003
_refine_ls_shift/su_mean 0.000
_refine_ls_structure_factor_coef Fsqd
_refine_ls_weighting_details 'calc w=1/[\s^2^(Fo^2^)+(0.1000P)^2^+0.0000P] where P=(Fo^2^+2Fc^2^)/3'
_refine_ls_weighting_scheme calc
_refine_ls_wR_factor_gt 0.1034
_refine_ls_wR_factor_ref 0.1163
_reflns_number_gt 3974
_reflns_number_total 4997
_reflns_threshold_expression >2sigma(I)
_cod_data_source_file c4dt03602f2.cif
_cod_data_source_block 3
_cod_depositor_comments
;
The following automatic conversions were performed:

'_symmetry_cell_setting' value 'Monoclinic' changed to 'monoclinic'
according to
/usr/data/users/saulius/crontab/automatic-downloads/rss-feeds/RSC/lib/dictionaries/cif_core.dic
dictionary named 'cif_core.dic' version 2.4.2 from 2011-04-26.

Automatic conversion script
Id: cif_fix_values 2935 2014-11-11 08:27:57Z andrius 

 Adding full bibliography for 7033479--7033487.cif.
;
_cod_original_sg_symbol_H-M 'P 21/n'
_cod_database_code 7033481

loop_
_symmetry_equiv_pos_as_xyz
'x, y, z'
'-x+1/2, y+1/2, -z+1/2'
'-x, -y, -z'
'x-1/2, -y-1/2, z-1/2'

loop_
_atom_site_label
_atom_site_type_symbol
_atom_site_fract_x
_atom_site_fract_y
_atom_site_fract_z
_atom_site_U_iso_or_equiv
_atom_site_adp_type
_atom_site_occupancy
_atom_site_symmetry_multiplicity
_atom_site_calc_flag
_atom_site_refinement_flags
Hg1 Hg 0.74050(2) 0.170183(10) 0.327521(14) 0.04992(12) Uani 1 1 d .
Cl1 Cl 0.7239(2) 0.22398(10) 0.17148(10) 0.0838(5) Uani 1 1 d .
Cl2 Cl 0.5750(2) 0.11936(11) 0.42955(16) 0.0938(6) Uani 1 1 d .
O1 O 0.8975(4) 0.0010(2) 0.3046(3) 0.0603(10) Uani 1 1 d .
N1 N 0.9649(4) 0.1125(2) 0.3803(3) 0.0410(8) Uani 1 1 d .
N2 N 0.8989(4) 0.2680(2) 0.4167(3) 0.0415(8) Uani 1 1 d .
C1 C 1.0576(6) 0.1574(3) 0.4353(4) 0.0463(11) Uani 1 1 d .
C2 C 1.1892(6) 0.1280(3) 0.4748(4) 0.0589(14) Uani 1 1 d .
H2A H 1.2529 0.1600 0.5123 0.071 Uiso 1 1 calc R
C3 C 1.2217(6) 0.0498(3) 0.4564(4) 0.0603(14) Uani 1 1 d .
H3A H 1.3083 0.0283 0.4822 0.072 Uiso 1 1 calc R
C4 C 1.1279(6) 0.0039(3) 0.4008(4) 0.0530(12) Uani 1 1 d .
H4A H 1.1489 -0.0490 0.3887 0.064 Uiso 1 1 calc R
C5 C 0.9987(5) 0.0381(3) 0.3621(3) 0.0445(10) Uani 1 1 d .
C6 C 1.0172(5) 0.2410(3) 0.4498(3) 0.0462(10) Uani 1 1 d .
H6A H 1.0817 0.2744 0.4846 0.055 Uiso 1 1 calc R
C7 C 0.9246(7) -0.0777(3) 0.2717(6) 0.0774(19) Uani 1 1 d .
H7A H 0.8427 -0.0962 0.2316 0.116 Uiso 1 1 calc R
H7B H 0.9415 -0.1125 0.3262 0.116 Uiso 1 1 calc R
H7C H 1.0077 -0.0773 0.2354 0.116 Uiso 1 1 calc R
C8 C 0.8715(5) 0.3526(3) 0.4223(3) 0.0422(10) Uani 1 1 d .
C9 C 0.7739(6) 0.3790(3) 0.4855(4) 0.0536(11) Uani 1 1 d .
C10 C 0.7474(7) 0.4613(3) 0.4861(5) 0.0694(16) Uani 1 1 d .
H10A H 0.6831 0.4816 0.5275 0.083 Uiso 1 1 calc R
C11 C 0.8134(8) 0.5118(3) 0.4278(5) 0.0702(17) Uani 1 1 d .
H11A H 0.7958 0.5661 0.4311 0.084 Uiso 1 1 calc R
C12 C 0.9049(7) 0.4837(3) 0.3647(4) 0.0628(14) Uani 1 1 d .
H12A H 0.9472 0.5191 0.3242 0.075 Uiso 1 1 calc R
C13 C 0.9370(6) 0.4022(3) 0.3592(3) 0.0482(11) Uani 1 1 d .
C14 C 0.7008(9) 0.3234(3) 0.5507(6) 0.077(2) Uani 1 1 d .
H14A H 0.7228 0.2691 0.5313 0.093 Uiso 1 1 calc R
C15 C 0.5446(15) 0.3315(6) 0.5435(19) 0.219(12) Uani 1 1 d .
H15A H 0.5074 0.3236 0.4778 0.329 Uiso 1 1 calc R
H15B H 0.5192 0.3837 0.5641 0.329 Uiso 1 1 calc R
H15C H 0.5043 0.2924 0.5837 0.329 Uiso 1 1 calc R
C16 C 0.766(2) 0.3345(8) 0.6568(9) 0.196(11) Uani 1 1 d .
H16A H 0.7203 0.2987 0.6983 0.294 Uiso 1 1 calc R
H16B H 0.7517 0.3882 0.6769 0.294 Uiso 1 1 calc R
H16C H 0.8677 0.3233 0.6605 0.294 Uiso 1 1 calc R
C17 C 1.0306(7) 0.3714(3) 0.2842(4) 0.0600(13) Uani 1 1 d .
H17A H 1.0125 0.3141 0.2783 0.072 Uiso 1 1 calc R
C18 C 1.1900(8) 0.3815(6) 0.3153(6) 0.099(2) Uani 1 1 d .
H18A H 1.2110 0.3583 0.3778 0.148 Uiso 1 1 calc R
H18B H 1.2133 0.4371 0.3180 0.148 Uiso 1 1 calc R
H18C H 1.2461 0.3556 0.2697 0.148 Uiso 1 1 calc R
C19 C 0.9917(10) 0.4076(6) 0.1856(5) 0.105(3) Uani 1 1 d .
H19A H 0.8911 0.3995 0.1677 0.158 Uiso 1 1 calc R
H19B H 1.0473 0.3826 0.1390 0.158 Uiso 1 1 calc R
H19C H 1.0120 0.4635 0.1877 0.158 Uiso 1 1 calc R

loop_
_atom_site_aniso_label
_atom_site_aniso_U_11
_atom_site_aniso_U_22
_atom_site_aniso_U_33
_atom_site_aniso_U_23
_atom_site_aniso_U_13
_atom_site_aniso_U_12
Hg1 0.04741(16) 0.04585(15) 0.05545(17) 0.00370(7) -0.00211(10) -0.00037(7)
Cl1 0.1285(15) 0.0658(9) 0.0541(8) 0.0104(6) -0.0108(8) 0.0036(9)
Cl2 0.0840(12) 0.0831(11) 0.1205(14) 0.0120(10) 0.0461(11) -0.0107(9)
O1 0.050(2) 0.0456(19) 0.082(3) -0.0156(17) -0.0123(18) 0.0048(16)
N1 0.0358(19) 0.0362(17) 0.050(2) 0.0012(15) -0.0011(15) 0.0023(15)
N2 0.044(2) 0.0397(18) 0.0410(19) -0.0014(15) 0.0068(16) -0.0018(16)
C1 0.047(3) 0.048(2) 0.043(2) -0.0004(18) -0.001(2) 0.006(2)
C2 0.046(3) 0.060(3) 0.067(3) -0.005(3) -0.018(2) 0.006(2)
C3 0.045(3) 0.062(3) 0.071(3) -0.002(3) -0.010(3) 0.016(2)
C4 0.048(3) 0.045(2) 0.066(3) -0.003(2) 0.008(2) 0.010(2)
C5 0.041(2) 0.042(2) 0.050(2) -0.0011(18) 0.003(2) 0.0041(19)
C6 0.046(3) 0.045(2) 0.046(2) -0.0024(18) -0.009(2) 0.001(2)
C7 0.067(4) 0.053(3) 0.108(5) -0.027(3) -0.018(4) 0.009(3)
C8 0.043(2) 0.0348(19) 0.047(2) -0.0017(18) -0.0055(19) -0.002(2)
C9 0.059(3) 0.048(2) 0.054(3) -0.007(2) 0.008(2) -0.001(2)
C10 0.078(4) 0.046(3) 0.083(4) -0.010(3) 0.004(3) 0.010(3)
C11 0.078(4) 0.038(2) 0.093(4) -0.005(3) -0.007(4) 0.006(3)
C12 0.075(4) 0.041(2) 0.071(3) 0.006(2) -0.006(3) -0.013(3)
C13 0.053(3) 0.046(2) 0.045(2) 0.0034(19) -0.004(2) -0.009(2)
C14 0.092(5) 0.054(3) 0.092(5) -0.003(3) 0.045(4) 0.001(3)
C15 0.109(10) 0.126(10) 0.44(3) 0.072(12) 0.142(16) 0.022(6)
C16 0.31(3) 0.199(18) 0.088(9) 0.036(7) 0.056(12) -0.083(12)
C17 0.073(4) 0.051(3) 0.055(3) 0.005(2) 0.004(3) -0.017(3)
C18 0.065(4) 0.130(7) 0.104(6) -0.011(5) 0.026(4) -0.009(5)
C19 0.133(8) 0.129(7) 0.054(4) 0.017(4) 0.010(4) -0.029(6)

loop_
_atom_type_symbol
_atom_type_description
_atom_type_scat_dispersion_real
_atom_type_scat_dispersion_imag
_atom_type_scat_source
C C 0.0033 0.0016 'International Tables Vol C Tables 4.2.6.8 and 6.1.1.4'
H H 0.0000 0.0000 'International Tables Vol C Tables 4.2.6.8 and 6.1.1.4'
N N 0.0061 0.0033 'International Tables Vol C Tables 4.2.6.8 and 6.1.1.4'
O O 0.0106 0.0060 'International Tables Vol C Tables 4.2.6.8 and 6.1.1.4'
Cl Cl 0.1484 0.1585 'International Tables Vol C Tables 4.2.6.8 and 6.1.1.4'
Hg Hg -2.3894 9.2266 'International Tables Vol C Tables 4.2.6.8 and 6.1.1.4'

loop_
_geom_angle_atom_site_label_1
_geom_angle_atom_site_label_2
_geom_angle_atom_site_label_3
_geom_angle
Cl2 Hg1 Cl1 134.86(8)
Cl2 Hg1 N1 105.75(11)
Cl1 Hg1 N1 115.76(11)
Cl2 Hg1 N2 109.52(10)
Cl1 Hg1 N2 101.47(10)
N1 Hg1 N2 69.00(12)
C5 O1 C7 119.2(4)
C5 N1 C1 119.4(4)
C5 N1 Hg1 123.2(3)
C1 N1 Hg1 117.3(3)
C6 N2 C8 119.6(4)
C6 N2 Hg1 114.6(3)
C8 N2 Hg1 125.4(3)
N1 C1 C2 122.0(5)
N1 C1 C6 117.2(4)
C2 C1 C6 120.8(5)
C3 C2 C1 117.8(5)
C3 C2 H2A 121.1
C1 C2 H2A 121.1
C4 C3 C2 120.5(5)
C4 C3 H3A 119.8
C2 C3 H3A 119.8
C3 C4 C5 118.5(4)
C3 C4 H4A 120.8
C5 C4 H4A 120.8
N1 C5 O1 112.8(4)
N1 C5 C4 121.8(4)
O1 C5 C4 125.3(4)
N2 C6 C1 121.7(4)
N2 C6 H6A 119.1
C1 C6 H6A 119.1
O1 C7 H7A 109.5
O1 C7 H7B 109.5
H7A C7 H7B 109.5
O1 C7 H7C 109.5
H7A C7 H7C 109.5
H7B C7 H7C 109.5
C13 C8 C9 123.5(5)
C13 C8 N2 117.9(4)
C9 C8 N2 118.4(4)
C8 C9 C10 116.3(5)
C8 C9 C14 122.4(5)
C10 C9 C14 121.3(5)
C11 C10 C9 121.6(6)
C11 C10 H10A 119.2
C9 C10 H10A 119.2
C10 C11 C12 120.6(5)
C10 C11 H11A 119.7
C12 C11 H11A 119.7
C11 C12 C13 121.4(5)
C11 C12 H12A 119.3
C13 C12 H12A 119.3
C8 C13 C12 116.4(5)
C8 C13 C17 122.7(4)
C12 C13 C17 120.7(5)
C15 C14 C9 113.6(9)
C15 C14 C16 111.4(13)
C9 C14 C16 109.6(7)
C15 C14 H14A 107.3
C9 C14 H14A 107.3
C16 C14 H14A 107.3
C14 C15 H15A 109.5
C14 C15 H15B 109.5
H15A C15 H15B 109.5
C14 C15 H15C 109.5
H15A C15 H15C 109.5
H15B C15 H15C 109.5
C14 C16 H16A 109.5
C14 C16 H16B 109.5
H16A C16 H16B 109.5
C14 C16 H16C 109.5
H16A C16 H16C 109.5
H16B C16 H16C 109.5
C13 C17 C19 112.3(6)
C13 C17 C18 111.8(5)
C19 C17 C18 111.5(6)
C13 C17 H17A 106.9
C19 C17 H17A 106.9
C18 C17 H17A 106.9
C17 C18 H18A 109.5
C17 C18 H18B 109.5
H18A C18 H18B 109.5
C17 C18 H18C 109.5
H18A C18 H18C 109.5
H18B C18 H18C 109.5
C17 C19 H19A 109.5
C17 C19 H19B 109.5
H19A C19 H19B 109.5
C17 C19 H19C 109.5
H19A C19 H19C 109.5
H19B C19 H19C 109.5

loop_
_geom_bond_atom_site_label_1
_geom_bond_atom_site_label_2
_geom_bond_distance
Hg1 Cl2 2.3440(17)
Hg1 Cl1 2.3475(15)
Hg1 N1 2.368(4)
Hg1 N2 2.477(4)
O1 C5 1.341(6)
O1 C7 1.431(6)
N1 C5 1.320(6)
N1 C1 1.341(6)
N2 C6 1.246(6)
N2 C8 1.449(5)
C1 C2 1.394(7)
C1 C6 1.474(6)
C2 C3 1.378(8)
C2 H2A 0.9300
C3 C4 1.361(8)
C3 H3A 0.9300
C4 C5 1.402(7)
C4 H4A 0.9300
C6 H6A 0.9300
C7 H7A 0.9600
C7 H7B 0.9600
C7 H7C 0.9600
C8 C13 1.390(7)
C8 C9 1.391(7)
C9 C10 1.407(7)
C9 C14 1.505(8)
C10 C11 1.358(9)
C10 H10A 0.9300
C11 C12 1.360(9)
C11 H11A 0.9300
C12 C13 1.407(7)
C12 H12A 0.9300
C13 C17 1.508(8)
C14 C15 1.459(16)
C14 C16 1.563(17)
C14 H14A 0.9800
C15 H15A 0.9600
C15 H15B 0.9600
C15 H15C 0.9600
C16 H16A 0.9600
C16 H16B 0.9600
C16 H16C 0.9600
C17 C19 1.519(8)
C17 C18 1.524(10)
C17 H17A 0.9800
C18 H18A 0.9600
C18 H18B 0.9600
C18 H18C 0.9600
C19 H19A 0.9600
C19 H19B 0.9600
C19 H19C 0.9600
